data_7101778
loop_
_publ_author_name
'G\'omez-Bujedo, Silvia'
'Alcarazo, Manuel'
'Pichon, Christophe'
'Alvarez, Eleuterio'
'Fern\'andez, Rosario'
'Lassaletta, Jos\'e M'

_publ_section_title
;
 Isoquinolin-1-ylidenes as electronically tuneable ligands.
;
_journal_issue 11
_journal_name_full 'Chemical communications (Cambridge, England)'
_journal_page_first 1180
_journal_page_last 1182
_journal_paper_doi 10.1039/b617037d
_journal_year 2007
_chemical_formula_moiety 'C20 H25 I N Rh'
_chemical_formula_sum 'C20 H25 I N Rh'
_chemical_formula_weight 509.22
_chemical_name_systematic
;
?
;
_space_group_IT_number 14
_symmetry_cell_setting monoclinic
_symmetry_space_group_name_Hall '-P 2yn'
_symmetry_space_group_name_H-M 'P 1 21/n 1'
_atom_sites_solution_hydrogens geom
_atom_sites_solution_primary direct
_atom_sites_solution_secondary difmap
_audit_creation_method SHELXL-97
_cell_angle_alpha 90.00
_cell_angle_beta 103.803(3)
_cell_angle_gamma 90.00
_cell_formula_units_Z 4
_cell_length_a 8.6805(7)
_cell_length_b 14.9418(14)
_cell_length_c 14.7924(13)
_cell_measurement_reflns_used 6421
_cell_measurement_temperature 100(2)
_cell_measurement_theta_max 30.53
_cell_measurement_theta_min 2.49
_cell_volume 1863.2(3)
_computing_cell_refinement 'SAINT+ v. 7.06 a (Bruker AXS, 2003)'
_computing_data_collection 'APEX-W2K-NT v. 1.0 (Bruker AXS, 2004)'
_computing_data_reduction 'SAINT+ v. 7.06 a (Bruker AXS, 2001)'
_computing_molecular_graphics 'XP, SHELXTL v. 6.10 (Bruker, 2000)'
_computing_publication_material 'XCIF, SHELXTL v. 6.12 (Bruker, 2001)'
_computing_structure_refinement 'SHELXL-97 (Sheldrick, 1997)'
_computing_structure_solution 'SHELXS-97 (Sheldrick, 1990)'
_diffrn_ambient_temperature 100(2)
_diffrn_detector_area_resol_mean 8.26
_diffrn_measured_fraction_theta_full 0.986
_diffrn_measured_fraction_theta_max 0.986
_diffrn_measurement_device_type
;
Bruker-Nonius X8kappa APEX II CCD area detector'
;
_diffrn_measurement_method 'phi and omega scans with narrow frames'
_diffrn_radiation_monochromator graphite
_diffrn_radiation_source 'fine-focus sealed tube'
_diffrn_radiation_type MoK\a
_diffrn_radiation_wavelength 0.71073
_diffrn_reflns_av_R_equivalents 0.0208
_diffrn_reflns_av_sigmaI/netI 0.0215
_diffrn_reflns_limit_h_max 12
_diffrn_reflns_limit_h_min -12
_diffrn_reflns_limit_k_max 18
_diffrn_reflns_limit_k_min -21
_diffrn_reflns_limit_l_max 12
_diffrn_reflns_limit_l_min -21
_diffrn_reflns_number 17579
_diffrn_reflns_theta_full 30.55
_diffrn_reflns_theta_max 30.55
_diffrn_reflns_theta_min 1.97
_diffrn_standards_decay_% 0
_exptl_absorpt_coefficient_mu 2.573
_exptl_absorpt_correction_T_max 0.5124
_exptl_absorpt_correction_T_min 0.4042
_exptl_absorpt_correction_type multi-scan
_exptl_absorpt_process_details
;
SADABS: Area-Detector Absorption Correction. Bruker-AXS
within v. 7.06 a (Bruker AXS, 2003).
;
_exptl_crystal_colour yellow
_exptl_crystal_density_diffrn 1.815
_exptl_crystal_density_method 'not measured'
_exptl_crystal_description prism
_exptl_crystal_F_000 1000
_exptl_crystal_size_max 0.43
_exptl_crystal_size_mid 0.30
_exptl_crystal_size_min 0.30
_refine_diff_density_max 0.927
_refine_diff_density_min -0.630
_refine_diff_density_rms 0.080
_refine_ls_extinction_coef 0.0028(6)
_refine_ls_extinction_expression Fc^*^=kFc[1+0.001xFc^2^\l^3^/sin(2\q)]^-1/4^
_refine_ls_extinction_method SHELXL
_refine_ls_goodness_of_fit_ref 1.127
_refine_ls_hydrogen_treatment constr
_refine_ls_matrix_type full
_refine_ls_number_parameters 209
_refine_ls_number_reflns 5469
_refine_ls_number_restraints 0
_refine_ls_restrained_S_all 1.127
_refine_ls_R_factor_all 0.0228
_refine_ls_R_factor_gt 0.0208
_refine_ls_shift/su_max 0.001
_refine_ls_shift/su_mean 0.000
_refine_ls_structure_factor_coef Fsqd
_refine_ls_weighting_details 'calc w=1/[\s^2^(Fo^2^)+(0.0237P)^2^+1.3184P] where P=(Fo^2^+2Fc^2^)/3'
_refine_ls_weighting_scheme calc
_refine_ls_wR_factor_gt 0.0529
_refine_ls_wR_factor_ref 0.0538
_reflns_number_gt 5185
_reflns_number_total 5469
_reflns_threshold_expression >2sigma(I)
_cod_data_source_file b617037d.txt
_cod_data_source_block 9a
_cod_depositor_comments
;
The following automatic conversions were performed:
'_symmetry_cell_setting' value 'Monoclinic' changed to 'monoclinic'
according to '/home/saulius/struct/CIF-dictionaries/cif_core.dic'
dictionary named 'cif_core.dic' version 2.4.1 from 2010-06-29.

Automatic conversion script
Id: cif_fix_enum 1527 2010-12-29 10:47:43Z saulius 
;
_cod_original_sg_symbol_H-M P2(1)/n
_cod_database_code 7101778

loop_
_symmetry_equiv_pos_as_xyz
'x, y, z'
'-x+1/2, y+1/2, -z+1/2'
'-x, -y, -z'
'x-1/2, -y-1/2, z-1/2'

loop_
_atom_site_label
_atom_site_type_symbol
_atom_site_fract_x
_atom_site_fract_y
_atom_site_fract_z
_atom_site_U_iso_or_equiv
_atom_site_adp_type
_atom_site_occupancy
_atom_site_symmetry_multiplicity
_atom_site_calc_flag
_atom_site_refinement_flags
I1 I 0.482018(13) 0.591950(8) 0.263713(8) 0.01899(5) Uani 1 1 d .
Rh1 Rh 0.259401(13) 0.465481(8) 0.249587(8) 0.01078(5) Uani 1 1 d .
N1 N 0.51342(16) 0.33213(10) 0.32439(9) 0.0131(2) Uani 1 1 d .
C1 C 0.42889(18) 0.37314(11) 0.24692(11) 0.0127(3) Uani 1 1 d .
C2 C 0.46727(18) 0.34625(11) 0.16072(11) 0.0139(3) Uani 1 1 d .
C3 C 0.3981(2) 0.39166(12) 0.07700(12) 0.0178(3) Uani 1 1 d .
H3 H 0.3249 0.4388 0.0774 0.021 Uiso 1 1 d R
C4 C 0.4360(2) 0.36807(13) -0.00520(12) 0.0203(3) Uani 1 1 d .
H4 H 0.3920 0.4005 -0.0606 0.024 Uiso 1 1 d R
C5 C 0.5396(2) 0.29611(13) -0.00744(13) 0.0206(3) Uani 1 1 d .
H5 H 0.5626 0.2790 -0.0647 0.025 Uiso 1 1 d R
C6 C 0.6078(2) 0.25039(12) 0.07273(13) 0.0191(3) Uani 1 1 d .
H6 H 0.6761 0.2012 0.0705 0.023 Uiso 1 1 d R
C7 C 0.57657(19) 0.27645(11) 0.15843(12) 0.0148(3) Uani 1 1 d .
C8 C 0.6566(2) 0.23685(12) 0.24432(12) 0.0172(3) Uani 1 1 d .
H8 H 0.7307 0.1898 0.2452 0.021 Uiso 1 1 d R
C9 C 0.62641(19) 0.26661(11) 0.32420(12) 0.0158(3) Uani 1 1 d .
H9 H 0.6838 0.2422 0.3817 0.019 Uiso 1 1 d R
C10 C 0.49347(19) 0.36024(12) 0.41800(11) 0.0153(3) Uani 1 1 d .
H10 H 0.4018 0.4026 0.4081 0.018 Uiso 1 1 d R
C11 C 0.6409(2) 0.41047(13) 0.46984(13) 0.0214(4) Uani 1 1 d .
H11A H 0.7326 0.3701 0.4812 0.032 Uiso 1 1 d R
H11B H 0.6249 0.4322 0.5294 0.032 Uiso 1 1 d R
H11C H 0.6602 0.4614 0.4322 0.032 Uiso 1 1 d R
C12 C 0.4552(2) 0.28072(13) 0.47295(13) 0.0230(4) Uani 1 1 d .
H12A H 0.3660 0.2473 0.4347 0.034 Uiso 1 1 d R
H12B H 0.4269 0.3021 0.5295 0.034 Uiso 1 1 d R
H12C H 0.5482 0.2415 0.4900 0.034 Uiso 1 1 d R
C13 C 0.0823(2) 0.37407(12) 0.18096(13) 0.0178(3) Uani 1 1 d .
H13 H 0.1624 0.3433 0.1593 0.021 Uiso 1 1 d R
C14 C 0.0910(2) 0.37092(11) 0.27703(13) 0.0174(3) Uani 1 1 d .
H14 H 0.1790 0.3413 0.3161 0.021 Uiso 1 1 d R
C15 C -0.0330(2) 0.41235(12) 0.32189(14) 0.0208(3) Uani 1 1 d .
H15A H -0.0425 0.3752 0.3757 0.025 Uiso 1 1 d R
H15B H -0.1371 0.4118 0.2763 0.025 Uiso 1 1 d R
C16 C 0.0068(2) 0.50878(13) 0.35510(13) 0.0201(3) Uani 1 1 d .
H16A H -0.0932 0.5411 0.3541 0.024 Uiso 1 1 d R
H16B H 0.0699 0.5074 0.4204 0.024 Uiso 1 1 d R
C17 C 0.0981(2) 0.55992(12) 0.29690(12) 0.0164(3) Uani 1 1 d .
H17 H 0.1878 0.5933 0.3289 0.020 Uiso 1 1 d R
C18 C 0.0616(2) 0.56197(12) 0.20101(12) 0.0179(3) Uani 1 1 d .
H18 H 0.1303 0.5940 0.1713 0.021 Uiso 1 1 d R
C19 C -0.0825(2) 0.51583(14) 0.14017(13) 0.0232(4) Uani 1 1 d .
H19A H -0.1249 0.5531 0.0845 0.028 Uiso 1 1 d R
H19B H -0.1660 0.5107 0.1752 0.028 Uiso 1 1 d R
C20 C -0.0438(2) 0.42225(14) 0.10891(14) 0.0238(4) Uani 1 1 d .
H20A H -0.1419 0.3858 0.0952 0.029 Uiso 1 1 d R
H20B H -0.0074 0.4278 0.0506 0.029 Uiso 1 1 d R

loop_
_atom_site_aniso_label
_atom_site_aniso_U_11
_atom_site_aniso_U_22
_atom_site_aniso_U_33
_atom_site_aniso_U_23
_atom_site_aniso_U_13
_atom_site_aniso_U_12
I1 0.02044(7) 0.01771(7) 0.02124(7) -0.00149(4) 0.00976(4) -0.00726(4)
Rh1 0.01095(6) 0.01042(7) 0.01176(7) -0.00013(4) 0.00425(4) 0.00072(4)
N1 0.0131(5) 0.0139(6) 0.0133(6) 0.0010(5) 0.0053(5) 0.0005(5)
C1 0.0117(6) 0.0137(7) 0.0133(7) -0.0010(5) 0.0039(5) -0.0003(5)
C2 0.0128(6) 0.0154(7) 0.0143(7) -0.0013(5) 0.0046(5) 0.0005(5)
C3 0.0162(7) 0.0224(8) 0.0152(7) -0.0003(6) 0.0046(6) 0.0032(6)
C4 0.0195(7) 0.0288(10) 0.0130(7) -0.0012(6) 0.0046(6) 0.0024(7)
C5 0.0199(8) 0.0272(9) 0.0167(8) -0.0059(7) 0.0081(6) -0.0008(7)
C6 0.0195(7) 0.0185(8) 0.0219(8) -0.0040(6) 0.0101(6) 0.0014(6)
C7 0.0139(6) 0.0142(7) 0.0180(7) -0.0018(6) 0.0070(6) -0.0009(5)
C8 0.0160(7) 0.0149(7) 0.0222(8) 0.0011(6) 0.0076(6) 0.0033(6)
C9 0.0142(7) 0.0146(7) 0.0188(7) 0.0037(6) 0.0044(6) 0.0021(6)
C10 0.0170(7) 0.0174(7) 0.0126(7) 0.0000(6) 0.0055(6) 0.0014(6)
C11 0.0211(8) 0.0269(9) 0.0156(7) -0.0032(6) 0.0032(6) -0.0023(7)
C12 0.0268(9) 0.0256(9) 0.0195(8) 0.0049(7) 0.0112(7) 0.0011(7)
C13 0.0145(7) 0.0174(8) 0.0215(8) -0.0041(6) 0.0043(6) -0.0026(6)
C14 0.0167(7) 0.0136(7) 0.0236(8) 0.0009(6) 0.0083(6) -0.0020(6)
C15 0.0186(8) 0.0225(9) 0.0240(9) 0.0023(7) 0.0101(7) -0.0018(6)
C16 0.0194(7) 0.0231(9) 0.0207(8) -0.0023(7) 0.0107(7) 0.0009(6)
C17 0.0155(7) 0.0138(7) 0.0210(8) -0.0017(6) 0.0063(6) 0.0037(6)
C18 0.0172(7) 0.0170(8) 0.0207(8) 0.0031(6) 0.0070(6) 0.0071(6)
C19 0.0168(7) 0.0321(10) 0.0194(8) 0.0019(7) 0.0016(6) 0.0049(7)
C20 0.0177(8) 0.0311(10) 0.0203(8) -0.0038(7) 0.0002(6) -0.0018(7)

loop_
_atom_type_symbol
_atom_type_description
_atom_type_scat_dispersion_real
_atom_type_scat_dispersion_imag
_atom_type_scat_source
C C 0.0033 0.0016 'International Tables Vol C Tables 4.2.6.8 and 6.1.1.4'
H H 0.0000 0.0000 'International Tables Vol C Tables 4.2.6.8 and 6.1.1.4'
N N 0.0061 0.0033 'International Tables Vol C Tables 4.2.6.8 and 6.1.1.4'
Rh Rh -1.1178 0.9187 'International Tables Vol C Tables 4.2.6.8 and 6.1.1.4'
I I -0.4742 1.8119 'International Tables Vol C Tables 4.2.6.8 and 6.1.1.4'

loop_
_geom_angle_atom_site_label_1
_geom_angle_atom_site_label_2
_geom_angle_atom_site_label_3
_geom_angle
C1 Rh1 C13 89.94(7)
C1 Rh1 C14 94.95(7)
C13 Rh1 C14 38.49(7)
C1 Rh1 C17 163.19(6)
C13 Rh1 C17 96.93(7)
C14 Rh1 C17 81.31(7)
C1 Rh1 C18 160.64(7)
C13 Rh1 C18 81.24(7)
C14 Rh1 C18 88.84(7)
C17 Rh1 C18 36.15(6)
C1 Rh1 I1 88.17(5)
C13 Rh1 I1 156.67(5)
C14 Rh1 I1 164.76(5)
C17 Rh1 I1 91.40(5)
C18 Rh1 I1 93.14(5)
C1 N1 C9 124.05(14)
C1 N1 C10 119.89(13)
C9 N1 C10 115.99(13)
N1 C1 C2 115.34(14)
N1 C1 Rh1 122.87(11)
C2 C1 Rh1 121.79(11)
C3 C2 C7 118.64(15)
C3 C2 C1 119.91(15)
C7 C2 C1 121.42(15)
C4 C3 C2 120.59(16)
C4 C3 H3 119.7
C2 C3 H3 119.7
C3 C4 C5 120.28(17)
C3 C4 H4 119.9
C5 C4 H4 119.9
C6 C5 C4 120.37(16)
C6 C5 H5 119.8
C4 C5 H5 119.8
C5 C6 C7 120.13(16)
C5 C6 H6 119.9
C7 C6 H6 119.9
C6 C7 C2 119.85(16)
C6 C7 C8 121.94(15)
C2 C7 C8 118.17(15)
C9 C8 C7 119.38(15)
C9 C8 H8 120.3
C7 C8 H8 120.3
C8 C9 N1 121.42(15)
C8 C9 H9 119.3
N1 C9 H9 119.3
N1 C10 C12 111.33(14)
N1 C10 C11 109.59(14)
C12 C10 C11 112.35(15)
N1 C10 H10 107.8
C12 C10 H10 107.8
C11 C10 H10 107.8
C10 C11 H11A 109.5
C10 C11 H11B 109.5
H11A C11 H11B 109.5
C10 C11 H11C 109.5
H11A C11 H11C 109.5
H11B C11 H11C 109.5
C10 C12 H12A 109.5
C10 C12 H12B 109.5
H12A C12 H12B 109.5
C10 C12 H12C 109.5
H12A C12 H12C 109.5
H12B C12 H12C 109.5
C14 C13 C20 125.63(16)
C14 C13 Rh1 71.35(10)
C20 C13 Rh1 110.47(12)
C14 C13 H13 117.2
C20 C13 H13 117.2
Rh1 C13 H13 88.1
C13 C14 C15 123.59(16)
C13 C14 Rh1 70.16(10)
C15 C14 Rh1 113.56(12)
C13 C14 H14 118.2
C15 C14 H14 118.2
Rh1 C14 H14 86.3
C14 C15 C16 113.07(15)
C14 C15 H15A 109.0
C16 C15 H15A 109.0
C14 C15 H15B 109.0
C16 C15 H15B 109.0
H15A C15 H15B 107.8
C17 C16 C15 113.67(15)
C17 C16 H16A 108.8
C15 C16 H16A 108.8
C17 C16 H16B 108.8
C15 C16 H16B 108.8
H16A C16 H16B 107.7
C18 C17 C16 125.11(16)
C18 C17 Rh1 72.33(10)
C16 C17 Rh1 108.37(11)
C18 C17 H17 117.4
C16 C17 H17 117.4
Rh1 C17 H17 89.3
C17 C18 C19 123.62(17)
C17 C18 Rh1 71.52(10)
C19 C18 Rh1 111.07(12)
C17 C18 H18 118.2
C19 C18 H18 118.2
Rh1 C18 H18 87.4
C18 C19 C20 112.54(15)
C18 C19 H19A 109.1
C20 C19 H19A 109.1
C18 C19 H19B 109.1
C20 C19 H19B 109.1
H19A C19 H19B 107.8
C13 C20 C19 113.21(15)
C13 C20 H20A 108.9
C19 C20 H20A 108.9
C13 C20 H20B 108.9
C19 C20 H20B 108.9
H20A C20 H20B 107.7

loop_
_geom_bond_atom_site_label_1
_geom_bond_atom_site_label_2
_geom_bond_distance
I1 Rh1 2.6751(2)
Rh1 C1 2.0242(16)
Rh1 C13 2.1249(17)
Rh1 C14 2.1404(17)
Rh1 C17 2.2154(16)
Rh1 C18 2.2255(16)
N1 C1 1.351(2)
N1 C9 1.386(2)
N1 C10 1.496(2)
C1 C2 1.449(2)
C2 C3 1.414(2)
C2 C7 1.416(2)
C3 C4 1.379(2)
C3 H3 0.9500
C4 C5 1.407(3)
C4 H4 0.9500
C5 C6 1.374(3)
C5 H5 0.9500
C6 C7 1.413(2)
C6 H6 0.9500
C7 C8 1.423(2)
C8 C9 1.346(2)
C8 H8 0.9500
C9 H9 0.9500
C10 C12 1.520(2)
C10 C11 1.524(2)
C10 H10 1.0000
C11 H11A 0.9800
C11 H11B 0.9800
C11 H11C 0.9800
C12 H12A 0.9800
C12 H12B 0.9800
C12 H12C 0.9800
C13 C14 1.406(3)
C13 C20 1.515(3)
C13 H13 0.9500
C14 C15 1.524(3)
C14 H14 0.9500
C15 C16 1.535(3)
C15 H15A 0.9900
C15 H15B 0.9900
C16 C17 1.510(3)
C16 H16A 0.9900
C16 H16B 0.9900
C17 C18 1.378(2)
C17 H17 0.9500
C18 C19 1.521(3)
C18 H18 0.9500
C19 C20 1.535(3)
C19 H19A 0.9900
C19 H19B 0.9900
C20 H20A 0.9900
C20 H20B 0.9900

loop_
_geom_torsion_atom_site_label_1
_geom_torsion_atom_site_label_2
_geom_torsion_atom_site_label_3
_geom_torsion_atom_site_label_4
_geom_torsion
C9 N1 C1 C2 -2.0(2)
C10 N1 C1 C2 174.84(14)
C9 N1 C1 Rh1 177.80(12)
C10 N1 C1 Rh1 -5.4(2)
C13 Rh1 C1 N1 -110.84(14)
C14 Rh1 C1 N1 -72.63(14)
C17 Rh1 C1 N1 3.6(3)
C18 Rh1 C1 N1 -173.30(16)
I1 Rh1 C1 N1 92.42(13)
C13 Rh1 C1 C2 68.90(14)
C14 Rh1 C1 C2 107.11(13)
C17 Rh1 C1 C2 -176.65(18)
C18 Rh1 C1 C2 6.4(3)
I1 Rh1 C1 C2 -87.84(13)
N1 C1 C2 C3 -173.30(15)
Rh1 C1 C2 C3 6.9(2)
N1 C1 C2 C7 5.0(2)
Rh1 C1 C2 C7 -174.74(12)
C7 C2 C3 C4 0.3(3)
C1 C2 C3 C4 178.64(16)
C2 C3 C4 C5 2.4(3)
C3 C4 C5 C6 -2.0(3)
C4 C5 C6 C7 -1.2(3)
C5 C6 C7 C2 3.9(3)
C5 C6 C7 C8 -173.66(17)
C3 C2 C7 C6 -3.4(2)
C1 C2 C7 C6 178.27(15)
C3 C2 C7 C8 174.22(16)
C1 C2 C7 C8 -4.1(2)
C6 C7 C8 C9 177.54(17)
C2 C7 C8 C9 0.0(2)
C7 C8 C9 N1 3.1(3)
C1 N1 C9 C8 -2.1(3)
C10 N1 C9 C8 -179.01(16)
C1 N1 C10 C12 126.73(16)
C9 N1 C10 C12 -56.23(19)
C1 N1 C10 C11 -108.36(17)
C9 N1 C10 C11 68.68(18)
C1 Rh1 C13 C14 98.04(11)
C17 Rh1 C13 C14 -66.58(11)
C18 Rh1 C13 C14 -99.26(11)
I1 Rh1 C13 C14 -176.71(9)
C1 Rh1 C13 C20 -139.94(13)
C14 Rh1 C13 C20 122.02(17)
C17 Rh1 C13 C20 55.44(14)
C18 Rh1 C13 C20 22.76(13)
I1 Rh1 C13 C20 -54.7(2)
C20 C13 C14 C15 3.4(3)
Rh1 C13 C14 C15 105.70(16)
C20 C13 C14 Rh1 -102.25(18)
C1 Rh1 C14 C13 -83.65(11)
C17 Rh1 C14 C13 112.85(11)
C18 Rh1 C14 C13 77.33(11)
I1 Rh1 C14 C13 175.04(14)
C1 Rh1 C14 C15 157.38(13)
C13 Rh1 C14 C15 -118.97(17)
C17 Rh1 C14 C15 -6.11(13)
C18 Rh1 C14 C15 -41.64(13)
I1 Rh1 C14 C15 56.1(3)
C13 C14 C15 C16 -92.2(2)
Rh1 C14 C15 C16 -11.1(2)
C14 C15 C16 C17 31.1(2)
C15 C16 C17 C18 46.2(2)
C15 C16 C17 Rh1 -34.71(18)
C1 Rh1 C17 C18 -178.3(2)
C13 Rh1 C17 C18 -64.76(12)
C14 Rh1 C17 C18 -100.05(12)
I1 Rh1 C17 C18 93.40(10)
C1 Rh1 C17 C16 -56.2(3)
C13 Rh1 C17 C16 57.26(13)
C14 Rh1 C17 C16 21.97(12)
C18 Rh1 C17 C16 122.02(17)
I1 Rh1 C17 C16 -144.58(11)
C16 C17 C18 C19 3.1(3)
Rh1 C17 C18 C19 103.48(17)
C16 C17 C18 Rh1 -100.39(16)
C1 Rh1 C18 C17 178.49(17)
C13 Rh1 C18 C17 114.70(12)
C14 Rh1 C18 C17 76.80(11)
I1 Rh1 C18 C17 -88.08(10)
C1 Rh1 C18 C19 58.7(3)
C13 Rh1 C18 C19 -5.09(13)
C14 Rh1 C18 C19 -43.00(13)
C17 Rh1 C18 C19 -119.79(18)
I1 Rh1 C18 C19 152.13(12)
C17 C18 C19 C20 -94.8(2)
Rh1 C18 C19 C20 -13.5(2)
C14 C13 C20 C19 43.6(3)
Rh1 C13 C20 C19 -37.6(2)
C18 C19 C20 C13 33.7(2)
